data_7107728
loop_
_publ_author_name
'Yusuke Yasu'
'Takashi Koike'
'Munetaka Akita'

_publ_section_title
;
 Sunlight-driven synthesis of Y-diketones via oxidative coupling of
 enamines with silyl enol ethers catalyzed by [Ru(bpy)3]2+
;
_journal_name_full Chem.Commun.
_journal_page_first 5355
_journal_paper_doi 10.1039/c2cc31748f
_journal_volume 48
_journal_year 2012
_chemical_formula_sum 'C22 H24 O4'
_chemical_formula_weight 352.41
_chemical_name_systematic
;
?
;
_space_group_IT_number 2
_symmetry_cell_setting triclinic
_symmetry_space_group_name_Hall '-P 1'
_symmetry_space_group_name_H-M 'P -1'
_atom_sites_solution_hydrogens geom
_atom_sites_solution_primary direct
_atom_sites_solution_secondary difmap
_audit_creation_method SHELXL-97
_cell_angle_alpha 75.680(4)
_cell_angle_beta 82.150(3)
_cell_angle_gamma 68.441(3)
_cell_formula_units_Z 2
_cell_length_a 6.9714(17)
_cell_length_b 9.360(3)
_cell_length_c 15.546(4)
_cell_measurement_reflns_used 1633
_cell_measurement_temperature 90
_cell_measurement_theta_max 28.29
_cell_measurement_theta_min 2.40
_cell_volume 913.0(4)
_computing_cell_refinement 'APEX2 (Bruker AXS, 2006)'
_computing_data_collection 'APEX2 (Bruker AXS, 2006)'
_computing_data_reduction 'SAINT (Bruker AXS, 2004)'
_computing_molecular_graphics 'XSHEL (Bruker AXS,2002)'
_computing_publication_material 'XCIF (Bruker AXS, 2001)'
_computing_structure_refinement 'SHELXL-97 (Sheldrick, 1997)'
_computing_structure_solution 'SHELXS-97 (Sheldrick, 1997)'
_diffrn_ambient_temperature 90
_diffrn_detector_area_resol_mean 8.333
_diffrn_measured_fraction_theta_full 0.979
_diffrn_measured_fraction_theta_max 0.979
_diffrn_measurement_device_type 'Bruker APEXII CCD area detector'
_diffrn_measurement_method 'phi and omega scans'
_diffrn_radiation_monochromator 'Bruker Helios multilayer confocal mirror'
_diffrn_radiation_source 'Bruker TXS fine-focus rotating anode'
_diffrn_radiation_type MoK\a
_diffrn_radiation_wavelength 0.71073
_diffrn_reflns_av_R_equivalents 0.1354
_diffrn_reflns_av_sigmaI/netI 0.0922
_diffrn_reflns_limit_h_max 7
_diffrn_reflns_limit_h_min -8
_diffrn_reflns_limit_k_max 11
_diffrn_reflns_limit_k_min -10
_diffrn_reflns_limit_l_max 18
_diffrn_reflns_limit_l_min -17
_diffrn_reflns_number 4336
_diffrn_reflns_theta_full 25.02
_diffrn_reflns_theta_max 25.02
_diffrn_reflns_theta_min 2.40
_exptl_absorpt_coefficient_mu 0.087
_exptl_absorpt_correction_T_max 0.9957
_exptl_absorpt_correction_T_min 0.9913
_exptl_absorpt_correction_type empirical
_exptl_absorpt_process_details
;
SADABS Sheldrick 1996
;
_exptl_crystal_colour colorless
_exptl_crystal_density_diffrn 1.282
_exptl_crystal_density_method 'not measured'
_exptl_crystal_description platet
_exptl_crystal_F_000 376
_exptl_crystal_size_max 0.10
_exptl_crystal_size_mid 0.10
_exptl_crystal_size_min 0.05
_refine_diff_density_max 1.223
_refine_diff_density_min -0.529
_refine_diff_density_rms 0.095
_refine_ls_extinction_method none
_refine_ls_goodness_of_fit_ref 1.021
_refine_ls_hydrogen_treatment constr
_refine_ls_matrix_type full
_refine_ls_number_parameters 236
_refine_ls_number_reflns 3152
_refine_ls_number_restraints 0
_refine_ls_restrained_S_all 1.021
_refine_ls_R_factor_all 0.1027
_refine_ls_R_factor_gt 0.0812
_refine_ls_shift/su_max 0.000
_refine_ls_shift/su_mean 0.000
_refine_ls_structure_factor_coef Fsqd
_refine_ls_weighting_details 'calc w=1/[\s^2^(Fo^2^)+(0.1544P)^2^+0.0000P] where P=(Fo^2^+2Fc^2^)/3'
_refine_ls_weighting_scheme calc
_refine_ls_wR_factor_gt 0.2169
_refine_ls_wR_factor_ref 0.2357
_reflns_number_gt 2203
_reflns_number_total 3152
_reflns_threshold_expression >2sigma(I)
_cod_data_source_file c2cc31748f.txt
_cod_data_source_block 1234_0ma
_cod_original_sg_symbol_H-M 'P-1 '
_cod_database_code 7107728

loop_
_symmetry_equiv_pos_as_xyz
'x, y, z'
'-x, -y, -z'

loop_
_atom_site_label
_atom_site_type_symbol
_atom_site_fract_x
_atom_site_fract_y
_atom_site_fract_z
_atom_site_U_iso_or_equiv
_atom_site_adp_type
_atom_site_occupancy
_atom_site_symmetry_multiplicity
_atom_site_calc_flag
_atom_site_refinement_flags
O1 O 1.5598(3) 0.8621(2) -0.10015(14) 0.0289(6) Uani 1 1 d .
O2 O 0.9516(3) 0.5788(2) 0.15409(13) 0.0233(5) Uani 1 1 d .
O3 O 0.1969(3) 0.4788(2) 0.40586(14) 0.0289(6) Uani 1 1 d .
O4 O 0.2260(4) 0.1295(3) 0.45506(17) 0.0463(7) Uani 1 1 d .
C1 C 1.6694(5) 0.7937(4) -0.1732(2) 0.0344(8) Uani 1 1 d .
H1 H 1.7173 0.6788 -0.1546 0.052 Uiso 1 1 calc R
H3 H 1.7885 0.8278 -0.1927 0.052 Uiso 1 1 calc R
H24 H 1.5776 0.8278 -0.2225 0.052 Uiso 1 1 calc R
C2 C 1.3965(5) 0.8174(3) -0.06015(19) 0.0234(7) Uani 1 1 d .
C3 C 1.3081(4) 0.8706(3) 0.01677(19) 0.0238(7) Uani 1 1 d .
H4 H 1.3623 0.9330 0.0391 0.029 Uiso 1 1 calc R
C4 C 1.1418(5) 0.8332(3) 0.06086(19) 0.0232(7) Uani 1 1 d .
H5 H 1.0825 0.8704 0.1134 0.028 Uiso 1 1 calc R
C5 C 1.0592(5) 0.7421(3) 0.02977(19) 0.0229(7) Uani 1 1 d .
C6 C 0.8771(5) 0.7030(4) 0.07710(19) 0.0255(7) Uani 1 1 d .
H23 H 0.7729 0.7967 0.0957 0.031 Uiso 1 1 calc R
H22 H 0.8124 0.6676 0.0375 0.031 Uiso 1 1 calc R
C7 C 0.8060(5) 0.5379(3) 0.21259(19) 0.0206(7) Uani 1 1 d .
C8 C 0.8805(5) 0.4339(3) 0.29225(19) 0.0227(7) Uani 1 1 d .
H21 H 1.0240 0.3949 0.3020 0.027 Uiso 1 1 calc R
C9 C 0.7455(5) 0.3887(3) 0.35613(19) 0.0229(7) Uani 1 1 d .
H20 H 0.7972 0.3171 0.4098 0.027 Uiso 1 1 calc R
C10 C 0.5339(5) 0.4456(3) 0.34394(19) 0.0218(7) Uani 1 1 d .
C11 C 0.3806(5) 0.4084(3) 0.41451(19) 0.0219(7) Uani 1 1 d .
C12 C 0.4593(5) 0.2867(3) 0.49765(19) 0.0231(7) Uani 1 1 d .
H19 H 0.5416 0.3237 0.5284 0.028 Uiso 1 1 calc R
H18 H 0.5524 0.1880 0.4805 0.028 Uiso 1 1 calc R
C13 C 0.2904(5) 0.2521(3) 0.56175(19) 0.0232(7) Uani 1 1 d .
H17 H 0.1856 0.3549 0.5705 0.028 Uiso 1 1 calc R
C14 C 0.1798(5) 0.1649(3) 0.52764(19) 0.0253(7) Uani 1 1 d .
C15 C 0.0147(5) 0.1264(4) 0.5897(2) 0.0329(8) Uani 1 1 d .
H10 H -0.0399 0.0622 0.5647 0.039 Uiso 1 1 calc R
H11 H -0.1002 0.2249 0.5957 0.039 Uiso 1 1 calc R
C16 C 0.0957(6) 0.0359(4) 0.6815(2) 0.0347(8) Uani 1 1 d .
H2 H -0.0208 0.0227 0.7229 0.042 Uiso 1 1 calc R
H12 H 0.1945 -0.0700 0.6772 0.042 Uiso 1 1 calc R
C17 C 1.1481(5) 0.6907(4) -0.0478(2) 0.0282(8) Uani 1 1 d .
H7 H 1.0919 0.6297 -0.0704 0.034 Uiso 1 1 calc R
C18 C 1.3165(5) 0.7257(4) -0.0932(2) 0.0282(8) Uani 1 1 d .
H6 H 1.3762 0.6883 -0.1457 0.034 Uiso 1 1 calc R
C19 C 0.4634(5) 0.5458(4) 0.26345(19) 0.0244(7) Uani 1 1 d .
H9 H 0.3202 0.5832 0.2533 0.029 Uiso 1 1 calc R
C20 C 0.5965(5) 0.5919(4) 0.1981(2) 0.0256(7) Uani 1 1 d .
H8 H 0.5453 0.6601 0.1435 0.031 Uiso 1 1 calc R
C21 C 0.3722(5) 0.1564(4) 0.65304(19) 0.0278(7) Uani 1 1 d .
H16 H 0.4805 0.0555 0.6457 0.033 Uiso 1 1 calc R
H15 H 0.4362 0.2151 0.6777 0.033 Uiso 1 1 calc R
C22 C 0.2026(5) 0.1231(4) 0.7179(2) 0.0284(7) Uani 1 1 d .
H14 H 0.0997 0.2236 0.7291 0.034 Uiso 1 1 calc R
H13 H 0.2626 0.0589 0.7751 0.034 Uiso 1 1 calc R

loop_
_atom_site_aniso_label
_atom_site_aniso_U_11
_atom_site_aniso_U_22
_atom_site_aniso_U_33
_atom_site_aniso_U_23
_atom_site_aniso_U_13
_atom_site_aniso_U_12
O1 0.0308(12) 0.0360(13) 0.0254(12) -0.0031(10) 0.0015(9) -0.0211(10)
O2 0.0276(11) 0.0284(11) 0.0175(11) 0.0017(9) -0.0038(9) -0.0172(9)
O3 0.0285(13) 0.0338(12) 0.0255(12) -0.0023(10) -0.0037(9) -0.0141(10)
O4 0.0593(17) 0.0519(16) 0.0394(15) -0.0155(13) -0.0013(13) -0.0294(13)
C1 0.0341(18) 0.0400(19) 0.0292(18) -0.0062(15) 0.0066(14) -0.0166(16)
C2 0.0278(16) 0.0242(15) 0.0189(15) 0.0039(12) -0.0048(13) -0.0139(13)
C3 0.0299(17) 0.0250(15) 0.0204(15) -0.0011(12) -0.0079(13) -0.0143(13)
C4 0.0306(17) 0.0254(16) 0.0145(14) 0.0005(12) -0.0044(12) -0.0127(13)
C5 0.0287(16) 0.0227(15) 0.0177(15) 0.0031(12) -0.0066(12) -0.0124(13)
C6 0.0326(17) 0.0298(16) 0.0167(15) 0.0028(13) -0.0058(13) -0.0171(14)
C7 0.0303(17) 0.0223(15) 0.0155(14) -0.0051(12) -0.0009(12) -0.0158(13)
C8 0.0260(16) 0.0267(16) 0.0206(15) -0.0040(13) -0.0063(12) -0.0140(13)
C9 0.0323(17) 0.0266(16) 0.0145(14) -0.0020(12) -0.0073(12) -0.0151(13)
C10 0.0303(17) 0.0219(15) 0.0206(15) -0.0066(12) -0.0031(13) -0.0157(13)
C11 0.0263(17) 0.0229(15) 0.0234(16) -0.0082(13) -0.0035(13) -0.0137(13)
C12 0.0271(16) 0.0255(16) 0.0207(15) -0.0037(13) -0.0046(13) -0.0132(13)
C13 0.0298(16) 0.0253(15) 0.0192(15) -0.0035(13) -0.0025(12) -0.0154(13)
C14 0.0341(17) 0.0251(16) 0.0201(16) -0.0075(13) -0.0064(13) -0.0109(14)
C15 0.0406(19) 0.0334(18) 0.0348(19) -0.0071(15) -0.0040(15) -0.0240(16)
C16 0.047(2) 0.0331(18) 0.0311(18) -0.0051(15) 0.0068(15) -0.0268(16)
C17 0.0415(19) 0.0323(17) 0.0207(16) -0.0048(13) -0.0035(14) -0.0242(15)
C18 0.0417(19) 0.0301(17) 0.0186(15) -0.0041(13) 0.0014(14) -0.0210(15)
C19 0.0259(16) 0.0301(17) 0.0217(15) -0.0044(13) -0.0059(13) -0.0139(13)
C20 0.0333(17) 0.0279(16) 0.0191(15) -0.0003(13) -0.0063(13) -0.0161(14)
C21 0.0344(18) 0.0331(17) 0.0206(16) -0.0043(14) -0.0050(13) -0.0167(15)
C22 0.0441(19) 0.0290(16) 0.0167(15) -0.0001(13) -0.0037(14) -0.0204(15)

loop_
_atom_type_symbol
_atom_type_description
_atom_type_scat_dispersion_real
_atom_type_scat_dispersion_imag
_atom_type_scat_source
C C 0.0033 0.0016 'International Tables Vol C Tables 4.2.6.8 and 6.1.1.4'
H H 0.0000 0.0000 'International Tables Vol C Tables 4.2.6.8 and 6.1.1.4'
O O 0.0106 0.0060 'International Tables Vol C Tables 4.2.6.8 and 6.1.1.4'

loop_
_geom_angle_atom_site_label_1
_geom_angle_atom_site_label_2
_geom_angle_atom_site_label_3
_geom_angle
C2 O1 C1 117.2(2)
C7 O2 C6 116.8(2)
O1 C1 H1 109.5
O1 C1 H3 109.5
H1 C1 H3 109.5
O1 C1 H24 109.5
H1 C1 H24 109.5
H3 C1 H24 109.5
O1 C2 C3 116.1(3)
O1 C2 C18 123.9(3)
C3 C2 C18 120.0(3)
C4 C3 C2 120.2(3)
C4 C3 H4 119.9
C2 C3 H4 119.9
C3 C4 C5 121.2(3)
C3 C4 H5 119.4
C5 C4 H5 119.4
C17 C5 C4 118.1(3)
C17 C5 C6 120.8(3)
C4 C5 C6 121.2(3)
O2 C6 C5 107.3(2)
O2 C6 H23 110.2
C5 C6 H23 110.2
O2 C6 H22 110.2
C5 C6 H22 110.2
H23 C6 H22 108.5
O2 C7 C20 124.9(3)
O2 C7 C8 115.4(2)
C20 C7 C8 119.7(3)
C9 C8 C7 119.7(3)
C9 C8 H21 120.1
C7 C8 H21 120.1
C8 C9 C10 121.3(3)
C8 C9 H20 119.3
C10 C9 H20 119.3
C19 C10 C9 118.1(3)
C19 C10 C11 119.0(3)
C9 C10 C11 122.9(3)
O3 C11 C10 120.3(3)
O3 C11 C12 121.1(3)
C10 C11 C12 118.6(3)
C11 C12 C13 113.8(2)
C11 C12 H19 108.8
C13 C12 H19 108.8
C11 C12 H18 108.8
C13 C12 H18 108.8
H19 C12 H18 107.7
C12 C13 C14 113.3(2)
C12 C13 C21 111.9(2)
C14 C13 C21 108.4(2)
C12 C13 H17 107.7
C14 C13 H17 107.7
C21 C13 H17 107.7
O4 C14 C15 123.4(3)
O4 C14 C13 121.8(3)
C15 C14 C13 114.8(2)
C14 C15 C16 111.5(3)
C14 C15 H10 109.3
C16 C15 H10 109.3
C14 C15 H11 109.3
C16 C15 H11 109.3
H10 C15 H11 108.0
C22 C16 C15 110.9(3)
C22 C16 H2 109.5
C15 C16 H2 109.5
C22 C16 H12 109.5
C15 C16 H12 109.5
H2 C16 H12 108.1
C18 C17 C5 122.0(3)
C18 C17 H7 119.0
C5 C17 H7 119.0
C17 C18 C2 118.6(3)
C17 C18 H6 120.7
C2 C18 H6 120.7
C20 C19 C10 121.5(3)
C20 C19 H9 119.2
C10 C19 H9 119.2
C19 C20 C7 119.6(3)
C19 C20 H8 120.2
C7 C20 H8 120.2
C22 C21 C13 112.1(3)
C22 C21 H16 109.2
C13 C21 H16 109.2
C22 C21 H15 109.2
C13 C21 H15 109.2
H16 C21 H15 107.9
C21 C22 C16 111.1(3)
C21 C22 H14 109.4
C16 C22 H14 109.4
C21 C22 H13 109.4
C16 C22 H13 109.4
H14 C22 H13 108.0

loop_
_geom_bond_atom_site_label_1
_geom_bond_atom_site_label_2
_geom_bond_distance
O1 C2 1.373(3)
O1 C1 1.431(4)
O2 C7 1.365(3)
O2 C6 1.446(3)
O3 C11 1.215(4)
O4 C14 1.222(4)
C1 H1 0.9800
C1 H3 0.9800
C1 H24 0.9800
C2 C3 1.388(4)
C2 C18 1.400(4)
C3 C4 1.378(4)
C3 H4 0.9500
C4 C5 1.391(4)
C4 H5 0.9500
C5 C17 1.390(4)
C5 C6 1.497(4)
C6 H23 0.9900
C6 H22 0.9900
C7 C20 1.390(4)
C7 C8 1.399(4)
C8 C9 1.371(4)
C8 H21 0.9500
C9 C10 1.395(4)
C9 H20 0.9500
C10 C19 1.391(4)
C10 C11 1.494(4)
C11 C12 1.508(4)
C12 C13 1.512(4)
C12 H19 0.9900
C12 H18 0.9900
C13 C14 1.526(4)
C13 C21 1.536(4)
C13 H17 1.0000
C14 C15 1.488(4)
C15 C16 1.532(5)
C15 H10 0.9900
C15 H11 0.9900
C16 C22 1.527(4)
C16 H2 0.9900
C16 H12 0.9900
C17 C18 1.388(4)
C17 H7 0.9500
C18 H6 0.9500
C19 C20 1.378(4)
C19 H9 0.9500
C20 H8 0.9500
C21 C22 1.517(4)
C21 H16 0.9900
C21 H15 0.9900
C22 H14 0.9900
C22 H13 0.9900

loop_
_geom_torsion_atom_site_label_1
_geom_torsion_atom_site_label_2
_geom_torsion_atom_site_label_3
_geom_torsion_atom_site_label_4
_geom_torsion
C1 O1 C2 C3 172.7(3)
C1 O1 C2 C18 -8.3(4)
O1 C2 C3 C4 179.2(2)
C18 C2 C3 C4 0.2(4)
C2 C3 C4 C5 0.0(4)
C3 C4 C5 C17 -0.6(4)
C3 C4 C5 C6 -179.3(2)
C7 O2 C6 C5 172.5(2)
C17 C5 C6 O2 103.8(3)
C4 C5 C6 O2 -77.6(3)
C6 O2 C7 C20 8.6(4)
C6 O2 C7 C8 -171.2(2)
O2 C7 C8 C9 178.5(2)
C20 C7 C8 C9 -1.3(4)
C7 C8 C9 C10 -0.7(4)
C8 C9 C10 C19 2.3(4)
C8 C9 C10 C11 -175.4(3)
C19 C10 C11 O3 -8.7(4)
C9 C10 C11 O3 169.0(3)
C19 C10 C11 C12 173.6(3)
C9 C10 C11 C12 -8.7(4)
O3 C11 C12 C13 5.8(4)
C10 C11 C12 C13 -176.6(2)
C11 C12 C13 C14 69.6(3)
C11 C12 C13 C21 -167.6(2)
C12 C13 C14 O4 -0.6(4)
C21 C13 C14 O4 -125.4(3)
C12 C13 C14 C15 179.0(2)
C21 C13 C14 C15 54.2(3)
O4 C14 C15 C16 125.5(3)
C13 C14 C15 C16 -54.1(4)
C14 C15 C16 C22 52.8(4)
C4 C5 C17 C18 1.0(4)
C6 C5 C17 C18 179.7(3)
C5 C17 C18 C2 -0.9(5)
O1 C2 C18 C17 -178.7(3)
C3 C2 C18 C17 0.3(4)
C9 C10 C19 C20 -1.8(4)
C11 C10 C19 C20 175.9(3)
C10 C19 C20 C7 -0.2(4)
O2 C7 C20 C19 -178.1(2)
C8 C7 C20 C19 1.8(4)
C12 C13 C21 C22 179.3(2)
C14 C13 C21 C22 -55.1(3)
C13 C21 C22 C16 57.5(3)
C15 C16 C22 C21 -54.9(4)
